data_7058397
loop_
_publ_author_name
'Kato, Masaru'
'Kon, Keita'
'Hirayama, Jun'
'Yagi, Ichizo'

_publ_section_title
;
 Host--guest chemistry between cyclodextrin and a hydrogen evolution
 catalyst cobaloxime
;
_journal_issue 25
_journal_name_full 'New Journal of Chemistry'
_journal_page_first 10087
_journal_paper_doi 10.1039/C9NJ00081J
_journal_volume 43
_journal_year 2019
_chemical_formula_moiety 'C13H18ClCoN5O7S, C6H16N, CH4O'
_chemical_formula_sum 'C20 H38 Cl Co N6 O8 S'
_chemical_formula_weight 617.00
_chemical_name_common 'Tetraethylammonium chloro(pyridyl-4-sulfonate)bis(dimethylglyoximato)cobalt(III) methanol'
_chemical_name_systematic 'Tetraethylammonium chloro(pyridyl-4-sulfonate)bis(dimethylglyoximato)cobalt(III) methanol'
_space_group_crystal_system monoclinic
_space_group_IT_number 14
_space_group_name_Hall '-P 2ybc'
_space_group_name_H-M_alt 'P 1 21/c 1'
_symmetry_space_group_name_Hall '-P 2ybc'
_symmetry_space_group_name_H-M 'P 1 21/c 1'
_atom_sites_solution_hydrogens geom
_atom_sites_solution_primary direct
_atom_sites_solution_secondary difmap
_audit_creation_method SHELXL-2014
_audit_update_record
;
2016-01-13 deposited with the CCDC.    2019-05-20 downloaded from the CCDC.
;
_cell_angle_alpha 90
_cell_angle_beta 91.2760(17)
_cell_angle_gamma 90
_cell_formula_units_Z 4
_cell_length_a 8.2643(10)
_cell_length_b 13.2989(17)
_cell_length_c 25.004(3)
_cell_measurement_reflns_used 1097
_cell_measurement_temperature 90(2)
_cell_measurement_theta_max 27.634
_cell_measurement_theta_min 2.236
_cell_volume 2747.4(6)
_computing_cell_refinement 'APEX2 v2014.5--0 (Bruker AXS)'
_computing_data_collection 'Bruker SMART APEXII'
_computing_data_reduction 'SAINT V8.34A (Bruker AXS Inc., 2013)'
_computing_molecular_graphics 'XSHELL V6.3.1 (BruekrAXS)'
_computing_publication_material 'Generate Report (Bruker AXS)'
_computing_structure_refinement 'SHELXL--2014 (Sheldrick, 2014)'
_computing_structure_solution 'SHELXS--2013 (Sheldrick, 2013)'
_diffrn_ambient_temperature 90(2)
_diffrn_measured_fraction_theta_full 0.999
_diffrn_measured_fraction_theta_max 0.996
_diffrn_measurement_device_type 'Bruker D8 goniometer'
_diffrn_measurement_method 'omega scans'
_diffrn_radiation_type MoK\a
_diffrn_radiation_wavelength 0.71073
_diffrn_reflns_av_R_equivalents 0.0857
_diffrn_reflns_av_unetI/netI 0.1208
_diffrn_reflns_Laue_measured_fraction_full 0.999
_diffrn_reflns_Laue_measured_fraction_max 0.996
_diffrn_reflns_limit_h_max 10
_diffrn_reflns_limit_h_min -10
_diffrn_reflns_limit_k_max 12
_diffrn_reflns_limit_k_min -17
_diffrn_reflns_limit_l_max 24
_diffrn_reflns_limit_l_min -32
_diffrn_reflns_number 15310
_diffrn_reflns_point_group_measured_fraction_full 0.999
_diffrn_reflns_point_group_measured_fraction_max 0.996
_diffrn_reflns_theta_full 25.242
_diffrn_reflns_theta_max 27.075
_diffrn_reflns_theta_min 1.629
_diffrn_source 'sealed tube'
_exptl_absorpt_coefficient_mu 0.852
_exptl_absorpt_correction_T_max 0.8530
_exptl_absorpt_correction_T_min 0.8530
_exptl_absorpt_correction_type multi-scan
_exptl_absorpt_process_details 'SADABS V2014/2 (Bruker AXS Inc.)'
_exptl_crystal_colour brown
_exptl_crystal_density_diffrn 1.492
_exptl_crystal_description plate
_exptl_crystal_F_000 1296
_exptl_crystal_size_max 0.193
_exptl_crystal_size_mid 0.164
_exptl_crystal_size_min 0.154
_refine_diff_density_max 0.496
_refine_diff_density_min -0.519
_refine_diff_density_rms 0.123
_refine_ls_extinction_method none
_refine_ls_goodness_of_fit_ref 0.996
_refine_ls_hydrogen_treatment constr
_refine_ls_matrix_type full
_refine_ls_number_parameters 345
_refine_ls_number_reflns 6014
_refine_ls_number_restraints 0
_refine_ls_restrained_S_all 0.996
_refine_ls_R_factor_all 0.1253
_refine_ls_R_factor_gt 0.0542
_refine_ls_shift/su_max 0.000
_refine_ls_shift/su_mean 0.000
_refine_ls_structure_factor_coef Fsqd
_refine_ls_weighting_details 'w=1/[\s^2^(Fo^2^)+(0.0615P)^2^+0.1640P] where P=(Fo^2^+2Fc^2^)/3'
_refine_ls_weighting_scheme calc
_refine_ls_wR_factor_gt 0.1154
_refine_ls_wR_factor_ref 0.1582
_reflns_Friedel_coverage 0.000
_reflns_number_gt 3305
_reflns_number_total 6014
_reflns_threshold_expression 'I > 2\s(I)'
_cod_data_source_file c9nj00081j2.cif
_cod_data_source_block Codmgpyso3_a_a
_cod_depositor_comments 'Adding full bibliography for 7058397.cif.'
_cod_database_code 7058397
_shelx_space_group_comment
;
The symmetry employed for this shelxl refinement is uniquely defined
by the following loop, which should always be used as a source of
symmetry information in preference to the above space-group names.
They are only intended as comments.
;
_shelx_estimated_absorpt_t_min 0.853
_shelx_estimated_absorpt_t_max 0.880
_shelxl_version_number 2014-3

loop_
_space_group_symop_operation_xyz
'x, y, z'
'-x, y+1/2, -z+1/2'
'-x, -y, -z'
'x, -y-1/2, z-1/2'

loop_
_atom_site_label
_atom_site_type_symbol
_atom_site_fract_x
_atom_site_fract_y
_atom_site_fract_z
_atom_site_U_iso_or_equiv
_atom_site_adp_type
_atom_site_occupancy
_atom_site_site_symmetry_order
_atom_site_calc_flag
_atom_site_refinement_flags_posn
_atom_site_refinement_flags_adp
Co1 Co 0.46805(8) 0.60544(5) 0.18531(2) 0.01292(17) Uani 1 1 d . .
Cl1 Cl 0.58065(14) 0.60099(9) 0.10525(4) 0.0195(3) Uani 1 1 d . .
S1 S 0.13849(14) 0.60548(10) 0.41980(4) 0.0160(3) Uani 1 1 d . .
O2 O 0.2702(4) 0.6145(3) 0.45834(12) 0.0232(8) Uani 1 1 d . .
O3 O 0.0356(4) 0.6951(2) 0.41743(12) 0.0212(8) Uani 1 1 d . .
O1 O 0.0476(4) 0.5131(2) 0.42227(12) 0.0205(8) Uani 1 1 d . .
O6 O 0.5717(4) 0.4057(2) 0.19928(13) 0.0203(8) Uani 1 1 d . .
H6A H 0.4811 0.4010 0.1836 0.031 Uiso 1 1 calc R U
O4 O 0.3676(4) 0.8089(2) 0.16477(14) 0.0250(8) Uani 1 1 d . .
H4 H 0.4636 0.8144 0.1762 0.038 Uiso 1 1 calc R U
O5 O 0.2923(4) 0.4245(2) 0.16140(12) 0.0206(8) Uani 1 1 d . .
O7 O 0.6384(4) 0.7862(2) 0.20780(12) 0.0214(8) Uani 1 1 d . .
N5 N 0.6414(5) 0.6858(3) 0.21102(14) 0.0148(9) Uani 1 1 d . .
O8 O 0.0751(5) 0.8552(3) 0.49084(15) 0.0373(10) Uani 1 1 d . .
H8 H 0.0645 0.8057 0.4702 0.056 Uiso 1 1 calc R U
N1 N 0.3725(4) 0.6046(3) 0.25639(14) 0.0141(8) Uani 1 1 d . .
N3 N 0.2915(5) 0.5270(3) 0.15863(14) 0.0168(9) Uani 1 1 d . .
N4 N 0.6077(5) 0.5016(3) 0.20671(14) 0.0162(9) Uani 1 1 d . .
N2 N 0.3279(5) 0.7103(3) 0.16099(15) 0.0186(9) Uani 1 1 d . .
N6 N 0.7211(5) 0.6738(3) 0.45465(14) 0.0150(9) Uani 1 1 d . .
H6B H 0.8280 0.6871 0.4381 0.018 Uiso 1 1 calc R U
C1 C 0.3259(6) 0.5180(3) 0.27900(17) 0.0130(10) Uani 1 1 d . .
H1 H 0.3423 0.4566 0.2605 0.016 Uiso 1 1 calc R U
C4 C 0.2810(5) 0.6939(3) 0.33275(18) 0.0150(10) Uani 1 1 d . .
H4A H 0.2658 0.7561 0.3506 0.018 Uiso 1 1 calc R U
C11 C 0.7636(6) 0.6376(4) 0.23206(18) 0.0165(11) Uani 1 1 d . .
C5 C 0.3521(6) 0.6917(4) 0.28360(18) 0.0172(11) Uani 1 1 d . .
H5A H 0.3879 0.7529 0.2683 0.021 Uiso 1 1 calc R U
C2 C 0.2541(6) 0.5158(4) 0.32882(18) 0.0161(10) Uani 1 1 d . .
H2 H 0.2208 0.4538 0.3440 0.019 Uiso 1 1 calc R U
C10 C 0.7460(6) 0.5286(4) 0.22914(17) 0.0169(11) Uani 1 1 d . .
C3 C 0.2319(5) 0.6054(4) 0.35594(17) 0.0141(10) Uani 1 1 d . .
C6 C 0.1914(6) 0.6853(4) 0.13862(18) 0.0224(12) Uani 1 1 d . .
C18 C 0.6097(6) 0.7566(3) 0.43636(19) 0.0195(11) Uani 1 1 d . .
H18A H 0.4983 0.7403 0.4472 0.023 Uiso 1 1 calc R U
H18B H 0.6097 0.7599 0.3968 0.023 Uiso 1 1 calc R U
C7 C 0.1687(7) 0.5735(4) 0.13697(18) 0.0232(12) Uani 1 1 d . .
C19 C 0.6556(6) 0.8585(4) 0.45860(18) 0.0216(12) Uani 1 1 d . .
H19A H 0.6327 0.8606 0.4969 0.032 Uiso 1 1 calc R U
H19B H 0.5927 0.9107 0.4399 0.032 Uiso 1 1 calc R U
H19C H 0.7713 0.8702 0.4535 0.032 Uiso 1 1 calc R U
C16 C 0.7513(6) 0.6722(4) 0.51467(17) 0.0216(12) Uani 1 1 d . .
H16A H 0.8324 0.6195 0.5233 0.026 Uiso 1 1 calc R U
H16B H 0.7979 0.7376 0.5259 0.026 Uiso 1 1 calc R U
C14 C 0.6657(6) 0.5726(4) 0.4344(2) 0.0229(12) Uani 1 1 d . .
H14A H 0.7308 0.5195 0.4524 0.027 Uiso 1 1 calc R U
H14B H 0.5512 0.5624 0.4439 0.027 Uiso 1 1 calc R U
C12 C 0.8699(6) 0.4553(4) 0.2482(2) 0.0254(12) Uani 1 1 d . .
H12A H 0.8165 0.3934 0.2597 0.038 Uiso 1 1 calc R U
H12B H 0.9316 0.4842 0.2784 0.038 Uiso 1 1 calc R U
H12C H 0.9435 0.4399 0.2192 0.038 Uiso 1 1 calc R U
C17 C 0.6009(7) 0.6524(4) 0.54650(19) 0.0292(13) Uani 1 1 d . .
H17A H 0.5199 0.7043 0.5383 0.044 Uiso 1 1 calc R U
H17B H 0.6286 0.6539 0.5848 0.044 Uiso 1 1 calc R U
H17C H 0.5568 0.5862 0.5370 0.044 Uiso 1 1 calc R U
C13 C 0.9098(6) 0.6899(4) 0.2551(2) 0.0267(12) Uani 1 1 d . .
H13A H 0.9218 0.7556 0.2379 0.040 Uiso 1 1 calc R U
H13B H 1.0063 0.6491 0.2489 0.040 Uiso 1 1 calc R U
H13C H 0.8970 0.6993 0.2937 0.040 Uiso 1 1 calc R U
C15 C 0.6808(7) 0.5618(4) 0.3750(2) 0.0294(13) Uani 1 1 d . .
H15A H 0.6077 0.6094 0.3568 0.044 Uiso 1 1 calc R U
H15B H 0.6520 0.4930 0.3644 0.044 Uiso 1 1 calc R U
H15C H 0.7925 0.5758 0.3650 0.044 Uiso 1 1 calc R U
C9 C 0.0245(6) 0.5259(5) 0.1126(2) 0.0337(14) Uani 1 1 d . .
H9A H 0.0317 0.4528 0.1171 0.050 Uiso 1 1 calc R U
H9B H 0.0182 0.5423 0.0744 0.050 Uiso 1 1 calc R U
H9C H -0.0725 0.5509 0.1301 0.050 Uiso 1 1 calc R U
C8 C 0.0724(7) 0.7561(5) 0.1143(2) 0.0362(15) Uani 1 1 d . .
H8A H 0.0989 0.8248 0.1255 0.054 Uiso 1 1 calc R U
H8B H -0.0364 0.7388 0.1261 0.054 Uiso 1 1 calc R U
H8C H 0.0761 0.7513 0.0752 0.054 Uiso 1 1 calc R U
C20 C 0.2343(7) 0.8931(5) 0.4880(2) 0.0434(16) Uani 1 1 d . .
H20A H 0.2400 0.9591 0.5054 0.065 Uiso 1 1 calc R U
H20B H 0.2640 0.8997 0.4505 0.065 Uiso 1 1 calc R U
H20C H 0.3094 0.8468 0.5063 0.065 Uiso 1 1 calc R U

loop_
_atom_site_aniso_label
_atom_site_aniso_U_11
_atom_site_aniso_U_22
_atom_site_aniso_U_33
_atom_site_aniso_U_23
_atom_site_aniso_U_13
_atom_site_aniso_U_12
Co1 0.0144(3) 0.0120(3) 0.0124(3) -0.0005(3) 0.0005(2) 0.0016(3)
Cl1 0.0231(7) 0.0221(7) 0.0134(5) 0.0007(5) 0.0033(5) 0.0031(5)
S1 0.0137(6) 0.0200(6) 0.0143(6) 0.0011(5) 0.0020(4) -0.0009(5)
O2 0.0160(19) 0.040(2) 0.0134(16) 0.0017(16) -0.0016(13) -0.0035(17)
O3 0.021(2) 0.0201(19) 0.0232(18) 0.0003(15) 0.0049(15) 0.0042(16)
O1 0.020(2) 0.0178(19) 0.0235(18) 0.0052(15) 0.0043(15) -0.0049(15)
O6 0.021(2) 0.0113(18) 0.028(2) 0.0001(15) -0.0009(15) 0.0016(15)
O4 0.035(2) 0.0131(19) 0.027(2) 0.0028(16) 0.0017(17) 0.0036(17)
O5 0.026(2) 0.0138(19) 0.0219(18) -0.0042(14) 0.0015(15) -0.0060(15)
O7 0.031(2) 0.0051(17) 0.028(2) 0.0021(14) 0.0033(16) -0.0023(15)
N5 0.020(2) 0.011(2) 0.013(2) -0.0007(16) 0.0026(17) -0.0013(17)
O8 0.032(3) 0.037(2) 0.044(3) -0.0102(19) 0.0078(19) -0.0072(19)
N1 0.015(2) 0.012(2) 0.0149(19) 0.0018(17) -0.0030(16) 0.0039(18)
N3 0.019(2) 0.019(2) 0.013(2) -0.0049(17) 0.0012(17) -0.0024(18)
N4 0.023(2) 0.008(2) 0.018(2) 0.0028(16) 0.0022(17) -0.0007(17)
N2 0.025(3) 0.017(2) 0.014(2) 0.0000(17) 0.0028(18) 0.0069(19)
N6 0.013(2) 0.015(2) 0.018(2) 0.0011(17) 0.0002(16) 0.0009(17)
C1 0.018(3) 0.006(2) 0.015(2) -0.0021(19) -0.0017(19) -0.0011(19)
C4 0.014(3) 0.013(3) 0.018(2) -0.005(2) 0.0000(19) 0.002(2)
C11 0.016(3) 0.019(3) 0.015(2) 0.005(2) 0.001(2) -0.003(2)
C5 0.019(3) 0.010(2) 0.023(3) -0.004(2) -0.001(2) -0.003(2)
C2 0.012(3) 0.016(3) 0.021(3) 0.004(2) -0.002(2) 0.002(2)
C10 0.016(3) 0.021(3) 0.013(2) 0.002(2) -0.001(2) 0.002(2)
C3 0.007(2) 0.020(3) 0.015(2) 0.001(2) -0.0007(17) 0.001(2)
C6 0.018(3) 0.033(3) 0.016(3) -0.002(2) -0.002(2) 0.012(2)
C18 0.020(3) 0.018(3) 0.020(3) -0.001(2) -0.001(2) 0.000(2)
C7 0.026(3) 0.030(3) 0.014(2) -0.003(2) 0.004(2) 0.005(2)
C19 0.032(3) 0.019(3) 0.014(2) -0.001(2) 0.004(2) -0.002(2)
C16 0.027(3) 0.023(3) 0.014(2) 0.002(2) -0.002(2) 0.002(2)
C14 0.014(3) 0.013(3) 0.041(3) -0.002(2) 0.002(2) -0.003(2)
C12 0.021(3) 0.025(3) 0.031(3) 0.010(2) -0.002(2) 0.008(2)
C17 0.043(4) 0.022(3) 0.023(3) 0.007(2) 0.009(3) -0.003(3)
C13 0.019(3) 0.028(3) 0.034(3) 0.000(3) -0.001(2) -0.003(2)
C15 0.022(3) 0.027(3) 0.040(3) -0.011(3) -0.007(2) 0.001(2)
C9 0.021(3) 0.053(4) 0.026(3) -0.007(3) -0.003(2) -0.001(3)
C8 0.033(4) 0.048(4) 0.028(3) -0.005(3) -0.008(3) 0.025(3)
C20 0.033(4) 0.041(4) 0.057(4) -0.014(3) 0.007(3) -0.009(3)

loop_
_atom_type_symbol
_atom_type_description
_atom_type_scat_dispersion_real
_atom_type_scat_dispersion_imag
_atom_type_scat_source
C C 0.0033 0.0016 'International Tables Vol C Tables 4.2.6.8 and 6.1.1.4'
H H 0.0000 0.0000 'International Tables Vol C Tables 4.2.6.8 and 6.1.1.4'
N N 0.0061 0.0033 'International Tables Vol C Tables 4.2.6.8 and 6.1.1.4'
O O 0.0106 0.0060 'International Tables Vol C Tables 4.2.6.8 and 6.1.1.4'
S S 0.1246 0.1234 'International Tables Vol C Tables 4.2.6.8 and 6.1.1.4'
Cl Cl 0.1484 0.1585 'International Tables Vol C Tables 4.2.6.8 and 6.1.1.4'
Co Co 0.3494 0.9721 'International Tables Vol C Tables 4.2.6.8 and 6.1.1.4'

loop_
_geom_angle_atom_site_label_1
_geom_angle_atom_site_label_2
_geom_angle_atom_site_label_3
_geom_angle
N4 Co1 N5 82.08(17)
N4 Co1 N3 99.16(18)
N5 Co1 N3 178.72(18)
N4 Co1 N2 177.99(16)
N5 Co1 N2 98.36(18)
N3 Co1 N2 80.39(18)
N4 Co1 N1 89.70(16)
N5 Co1 N1 90.72(15)
N3 Co1 N1 89.62(16)
N2 Co1 N1 92.25(16)
N4 Co1 Cl1 88.29(12)
N5 Co1 Cl1 89.54(11)
N3 Co1 Cl1 90.17(12)
N2 Co1 Cl1 89.75(12)
N1 Co1 Cl1 177.92(12)
O1 S1 O2 115.3(2)
O1 S1 O3 113.1(2)
O2 S1 O3 112.8(2)
O1 S1 C3 105.9(2)
O2 S1 C3 105.2(2)
O3 S1 C3 103.1(2)
N4 O6 H6A 109.5
N2 O4 H4 109.5
C11 N5 O7 122.1(4)
C11 N5 Co1 115.8(3)
O7 N5 Co1 122.1(3)
C20 O8 H8 109.5
C1 N1 C5 118.7(4)
C1 N1 Co1 120.8(3)
C5 N1 Co1 120.5(3)
C7 N3 O5 120.0(4)
C7 N3 Co1 118.2(4)
O5 N3 Co1 121.8(3)
C10 N4 O6 121.0(4)
C10 N4 Co1 116.5(3)
O6 N4 Co1 122.5(3)
C6 N2 O4 119.2(4)
C6 N2 Co1 118.0(4)
O4 N2 Co1 122.8(3)
C18 N6 C14 112.0(4)
C18 N6 C16 113.5(4)
C14 N6 C16 111.3(4)
C18 N6 H6B 106.5
C14 N6 H6B 106.5
C16 N6 H6B 106.5
N1 C1 C2 121.8(4)
N1 C1 H1 119.1
C2 C1 H1 119.1
C5 C4 C3 119.6(4)
C5 C4 H4A 120.2
C3 C4 H4A 120.2
N5 C11 C10 113.3(4)
N5 C11 C13 122.7(4)
C10 C11 C13 124.0(4)
N1 C5 C4 121.9(4)
N1 C5 H5A 119.1
C4 C5 H5A 119.1
C3 C2 C1 118.9(4)
C3 C2 H2 120.5
C1 C2 H2 120.5
N4 C10 C11 112.2(4)
N4 C10 C12 123.1(4)
C11 C10 C12 124.7(4)
C4 C3 C2 119.1(4)
C4 C3 S1 120.8(4)
C2 C3 S1 120.1(4)
N2 C6 C8 125.4(5)
N2 C6 C7 112.0(4)
C8 C6 C7 122.5(5)
N6 C18 C19 113.5(4)
N6 C18 H18A 108.9
C19 C18 H18A 108.9
N6 C18 H18B 108.9
C19 C18 H18B 108.9
H18A C18 H18B 107.7
N3 C7 C9 126.0(5)
N3 C7 C6 111.4(5)
C9 C7 C6 122.5(5)
C18 C19 H19A 109.5
C18 C19 H19B 109.5
H19A C19 H19B 109.5
C18 C19 H19C 109.5
H19A C19 H19C 109.5
H19B C19 H19C 109.5
C17 C16 N6 113.8(4)
C17 C16 H16A 108.8
N6 C16 H16A 108.8
C17 C16 H16B 108.8
N6 C16 H16B 108.8
H16A C16 H16B 107.7
C15 C14 N6 112.8(4)
C15 C14 H14A 109.0
N6 C14 H14A 109.0
C15 C14 H14B 109.0
N6 C14 H14B 109.0
H14A C14 H14B 107.8
C10 C12 H12A 109.5
C10 C12 H12B 109.5
H12A C12 H12B 109.5
C10 C12 H12C 109.5
H12A C12 H12C 109.5
H12B C12 H12C 109.5
C16 C17 H17A 109.5
C16 C17 H17B 109.5
H17A C17 H17B 109.5
C16 C17 H17C 109.5
H17A C17 H17C 109.5
H17B C17 H17C 109.5
C11 C13 H13A 109.5
C11 C13 H13B 109.5
H13A C13 H13B 109.5
C11 C13 H13C 109.5
H13A C13 H13C 109.5
H13B C13 H13C 109.5
C14 C15 H15A 109.5
C14 C15 H15B 109.5
H15A C15 H15B 109.5
C14 C15 H15C 109.5
H15A C15 H15C 109.5
H15B C15 H15C 109.5
C7 C9 H9A 109.5
C7 C9 H9B 109.5
H9A C9 H9B 109.5
C7 C9 H9C 109.5
H9A C9 H9C 109.5
H9B C9 H9C 109.5
C6 C8 H8A 109.5
C6 C8 H8B 109.5
H8A C8 H8B 109.5
C6 C8 H8C 109.5
H8A C8 H8C 109.5
H8B C8 H8C 109.5
O8 C20 H20A 109.5
O8 C20 H20B 109.5
H20A C20 H20B 109.5
O8 C20 H20C 109.5
H20A C20 H20C 109.5
H20B C20 H20C 109.5

loop_
_geom_bond_atom_site_label_1
_geom_bond_atom_site_label_2
_geom_bond_distance
Co1 N4 1.870(4)
Co1 N5 1.889(4)
Co1 N3 1.902(4)
Co1 N2 1.904(4)
Co1 N1 1.961(4)
Co1 Cl1 2.2272(12)
S1 O1 1.442(3)
S1 O2 1.443(3)
S1 O3 1.465(3)
S1 C3 1.789(4)
O6 N4 1.322(5)
O6 H6A 0.8400
O4 N2 1.354(5)
O4 H4 0.8400
O5 N3 1.365(5)
O7 N5 1.338(5)
N5 C11 1.298(6)
O8 C20 1.412(6)
O8 H8 0.8400
N1 C1 1.343(5)
N1 C5 1.356(6)
N3 C7 1.296(6)
N4 C10 1.312(6)
N2 C6 1.291(6)
N6 C18 1.501(6)
N6 C14 1.505(6)
N6 C16 1.516(5)
N6 H6B 1.0000
C1 C2 1.392(6)
C1 H1 0.9500
C4 C5 1.374(6)
C4 C3 1.377(6)
C4 H4A 0.9500
C11 C10 1.460(7)
C11 C13 1.499(6)
C5 H5A 0.9500
C2 C3 1.385(6)
C2 H2 0.9500
C10 C12 1.485(6)
C6 C8 1.481(7)
C6 C7 1.500(7)
C18 C19 1.509(6)
C18 H18A 0.9900
C18 H18B 0.9900
C7 C9 1.469(7)
C19 H19A 0.9800
C19 H19B 0.9800
C19 H19C 0.9800
C16 C17 1.514(7)
C16 H16A 0.9900
C16 H16B 0.9900
C14 C15 1.501(7)
C14 H14A 0.9900
C14 H14B 0.9900
C12 H12A 0.9800
C12 H12B 0.9800
C12 H12C 0.9800
C17 H17A 0.9800
C17 H17B 0.9800
C17 H17C 0.9800
C13 H13A 0.9800
C13 H13B 0.9800
C13 H13C 0.9800
C15 H15A 0.9800
C15 H15B 0.9800
C15 H15C 0.9800
C9 H9A 0.9800
C9 H9B 0.9800
C9 H9C 0.9800
C8 H8A 0.9800
C8 H8B 0.9800
C8 H8C 0.9800
C20 H20A 0.9800
C20 H20B 0.9800
C20 H20C 0.9800

loop_
_geom_hbond_atom_site_label_D
_geom_hbond_atom_site_label_H
_geom_hbond_atom_site_label_A
_geom_hbond_distance_DH
_geom_hbond_distance_HA
_geom_hbond_distance_DA
_geom_hbond_angle_DHA
_geom_hbond_site_symmetry_A
N6 H6B O3 1.00 1.81 2.795(5) 169.3 1_655
O8 H8 O3 0.84 1.99 2.824(5) 176.2 .
O4 H4 O7 0.84 1.67 2.480(5) 160.0 .
O6 H6A O5 0.84 1.67 2.489(5) 162.8 .
